data_1519506
loop_
_publ_author_name
'Taylor, Peter G.'
'Coles, Simon J.'
'Hursthouse, Michael B.'

_publ_section_title
;
 C70H70O16Si10
;
_journal_name_full 'Crystal Structure Report Archive'
_journal_page_first 932
_journal_year 2002
_chemical_formula_sum 'C70 H70 O16 Si10'
_chemical_formula_weight 1448.16
_space_group_IT_number 2
_symmetry_cell_setting triclinic
_symmetry_space_group_name_Hall '-P 1'
_symmetry_space_group_name_H-M 'P -1'
_atom_sites_solution_hydrogens geom
_atom_sites_solution_primary direct
_atom_sites_solution_secondary difmap
_cell_angle_alpha 96.1370(10)
_cell_angle_beta 108.2310(10)
_cell_angle_gamma 113.5010(10)
_cell_formula_units_Z 2
_cell_length_a 14.3182(2)
_cell_length_b 15.9481(2)
_cell_length_c 19.1468(4)
_cell_measurement_reflns_used 50787
_cell_measurement_temperature 120(2)
_cell_measurement_theta_max 27.48
_cell_measurement_theta_min 2.91
_cell_volume 3671.06(12)
_computing_cell_refinement 'DENZO and COLLECT'
_computing_data_collection
;
'DENZO (Otwinowski and Minor, 1997) & COLLECT (Hooft, 1998) '
;
_computing_data_reduction 'DENZO and COLLECT'
_computing_publication_material SHELXL-97
_computing_structure_refinement 'SHELXL-97 (Sheldrick, 2008)'
_computing_structure_solution 'SHELXS-97 (Sheldrick, 2008)'
_diffrn_ambient_temperature 120(2)
_diffrn_measured_fraction_theta_full 0.982
_diffrn_measured_fraction_theta_max 0.982
_diffrn_measurement_device_type 'Enraf Nonius KappaCCD area detector'
_diffrn_measurement_method '\w and \f scans to fill Ewald sphere'
_diffrn_radiation_monochromator graphite
_diffrn_radiation_source 'Enraf Nonius FR591 rotating anode'
_diffrn_radiation_type MoK\a
_diffrn_radiation_wavelength 0.71073
_diffrn_reflns_av_R_equivalents 0.0525
_diffrn_reflns_av_sigmaI/netI 0.0531
_diffrn_reflns_limit_h_max 18
_diffrn_reflns_limit_h_min -18
_diffrn_reflns_limit_k_max 20
_diffrn_reflns_limit_k_min -20
_diffrn_reflns_limit_l_max 24
_diffrn_reflns_limit_l_min -24
_diffrn_reflns_number 56138
_diffrn_reflns_theta_full 27.46
_diffrn_reflns_theta_max 27.46
_diffrn_reflns_theta_min 3.00
_exptl_absorpt_coefficient_mu 0.243
_exptl_absorpt_correction_T_max 0.9927
_exptl_absorpt_correction_T_min 0.9394
_exptl_absorpt_correction_type multi-scan
_exptl_absorpt_process_details 'SORTAV Blessing (1997)'
_exptl_crystal_colour colourless
_exptl_crystal_density_diffrn 1.310
_exptl_crystal_density_method 'not measured'
_exptl_crystal_description plate
_exptl_crystal_F_000 1516
_exptl_crystal_size_max 0.26
_exptl_crystal_size_mid 0.12
_exptl_crystal_size_min 0.03
_refine_diff_density_max 0.641
_refine_diff_density_min -0.381
_refine_diff_density_rms 0.062
_refine_ls_extinction_coef 0.0014(3)
_refine_ls_extinction_expression Fc^*^=kFc[1+0.001xFc^2^\l^3^/sin(2\q)]^-1/4^
_refine_ls_extinction_method SHELXL
_refine_ls_goodness_of_fit_ref 1.026
_refine_ls_hydrogen_treatment constr
_refine_ls_matrix_type full
_refine_ls_number_parameters 876
_refine_ls_number_reflns 16492
_refine_ls_number_restraints 0
_refine_ls_restrained_S_all 1.026
_refine_ls_R_factor_all 0.0690
_refine_ls_R_factor_gt 0.0461
_refine_ls_shift/su_max 0.001
_refine_ls_shift/su_mean 0.000
_refine_ls_structure_factor_coef Fsqd
_refine_ls_weighting_details 'calc w=1/[\s^2^(Fo^2^)+(0.0584P)^2^+1.7807P] where P=(Fo^2^+2Fc^2^)/3'
_refine_ls_weighting_scheme calc
_refine_ls_wR_factor_gt 0.1113
_refine_ls_wR_factor_ref 0.1236
_reflns_number_gt 12432
_reflns_number_total 16492
_reflns_threshold_expression >2\s(I)
_cod_data_source_file eCrystal-932.cif
_cod_data_source_block s92
_cod_depositor_comments
;
Citation :
Taylor, Peter G. and Coles, Simon J. and Hursthouse, Michael B. (2002) 
University of Southampton, Crystal Structure Report Archive. 
(doi:10.5258/ecrystals/932)

More at:
http://ecrystals.chem.soton.ac.uk/932/

The following automatic conversions were performed:

'_symmetry_cell_setting' value 'Triclinic' changed to 'triclinic'
according to the built-in table from CIF Core dictionary named
'cif_core.dic' version 2.4.1 from 2010-06-29.

Automatic conversion script
Id: cif_fix_values 3271 2015-04-21 07:52:19Z andrius 
;
_cod_original_cell_volume 3671.05(12)
_cod_original_sg_symbol_H-M P-1
_cod_database_code 1519506

loop_
_symmetry_equiv_pos_as_xyz
'x, y, z'
'-x, -y, -z'

loop_
_atom_site_label
_atom_site_type_symbol
_atom_site_fract_x
_atom_site_fract_y
_atom_site_fract_z
_atom_site_U_iso_or_equiv
_atom_site_adp_type
_atom_site_occupancy
_atom_site_symmetry_multiplicity
_atom_site_calc_flag
_atom_site_refinement_flags
_atom_site_disorder_assembly
_atom_site_disorder_group
O16 O -0.0004(8) 0.6117(6) 0.0830(6) 0.168(4) Uani 0.50 1 d P . .
O17 O -0.0159(13) 0.5195(11) 0.0137(5) 0.182(5) Uani 0.50 1 d P . .
C1 C 0.20329(17) 0.93394(14) -0.52434(11) 0.0236(4) Uani 1 1 d . . .
H1A H 0.2423 0.9295 -0.5580 0.028 Uiso 1 1 calc R . .
H1B H 0.1240 0.8889 -0.5526 0.028 Uiso 1 1 calc R . .
C2 C 0.21451(17) 1.03297(15) -0.50874(11) 0.0231(4) Uani 1 1 d . . .
C3 C 0.31845(18) 1.11290(15) -0.47820(12) 0.0280(5) Uani 1 1 d . . .
H3 H 0.3835 1.1050 -0.4666 0.034 Uiso 1 1 calc R . .
C4 C 0.3272(2) 1.20357(16) -0.46480(13) 0.0345(5) Uani 1 1 d . . .
H4 H 0.3982 1.2571 -0.4443 0.041 Uiso 1 1 calc R . .
C5 C 0.2344(2) 1.21652(18) -0.48089(14) 0.0382(6) Uani 1 1 d . . .
H5 H 0.2410 1.2788 -0.4714 0.046 Uiso 1 1 calc R . .
C6 C 0.1313(2) 1.13879(18) -0.51098(14) 0.0372(5) Uani 1 1 d . . .
H6 H 0.0668 1.1475 -0.5224 0.045 Uiso 1 1 calc R . .
C7 C 0.12167(18) 1.04783(16) -0.52455(12) 0.0291(5) Uani 1 1 d . . .
H7 H 0.0503 0.9948 -0.5450 0.035 Uiso 1 1 calc R . .
C8 C 0.62601(17) 1.04830(15) -0.33862(13) 0.0280(5) Uani 1 1 d . . .
H8A H 0.6892 1.0640 -0.2904 0.034 Uiso 1 1 calc R . .
H8B H 0.6368 1.0147 -0.3796 0.034 Uiso 1 1 calc R . .
C9 C 0.63102(16) 1.13982(15) -0.35510(12) 0.0260(4) Uani 1 1 d . . .
C10 C 0.6581(2) 1.21676(17) -0.29813(14) 0.0394(6) Uani 1 1 d . . .
H10 H 0.6726 1.2115 -0.2473 0.047 Uiso 1 1 calc R . .
C11 C 0.6645(2) 1.30107(19) -0.31362(18) 0.0514(7) Uani 1 1 d . . .
H11 H 0.6824 1.3526 -0.2736 0.062 Uiso 1 1 calc R . .
C12 C 0.6451(2) 1.31070(19) -0.38640(18) 0.0483(7) Uani 1 1 d . . .
H12 H 0.6509 1.3691 -0.3967 0.058 Uiso 1 1 calc R . .
C13 C 0.6171(2) 1.23546(19) -0.44422(15) 0.0403(6) Uani 1 1 d . . .
H13 H 0.6032 1.2415 -0.4948 0.048 Uiso 1 1 calc R . .
C14 C 0.60937(18) 1.15011(17) -0.42845(13) 0.0303(5) Uani 1 1 d . . .
H14 H 0.5888 1.0980 -0.4689 0.036 Uiso 1 1 calc R . .
C15 C 0.61606(17) 0.75506(16) -0.31293(13) 0.0277(5) Uani 1 1 d . . .
H15A H 0.6217 0.7049 -0.2881 0.033 Uiso 1 1 calc R . .
H15B H 0.6048 0.7343 -0.3668 0.033 Uiso 1 1 calc R . .
C16 C 0.72199(17) 0.84504(16) -0.27385(12) 0.0280(5) Uani 1 1 d . . .
C17 C 0.7655(2) 0.8814(2) -0.19531(14) 0.0505(7) Uani 1 1 d . . .
H17 H 0.7288 0.8484 -0.1658 0.061 Uiso 1 1 calc R . .
C18 C 0.8620(2) 0.9653(3) -0.15997(15) 0.0723(11) Uani 1 1 d . . .
H18 H 0.8914 0.9891 -0.1061 0.087 Uiso 1 1 calc R . .
C19 C 0.9165(2) 1.0152(2) -0.20131(15) 0.0590(9) Uani 1 1 d . . .
H19 H 0.9824 1.0733 -0.1763 0.071 Uiso 1 1 calc R . .
C20 C 0.87452(19) 0.98008(18) -0.27930(13) 0.0368(6) Uani 1 1 d . . .
H20 H 0.9114 1.0137 -0.3085 0.044 Uiso 1 1 calc R . .
C21 C 0.77853(18) 0.89565(17) -0.31484(13) 0.0296(5) Uani 1 1 d . . .
H21 H 0.7504 0.8715 -0.3686 0.036 Uiso 1 1 calc R . .
C22 C 0.27385(17) 0.48776(15) -0.43251(13) 0.0295(5) Uani 1 1 d . . .
H22A H 0.2099 0.4295 -0.4356 0.035 Uiso 1 1 calc R . .
H22B H 0.2701 0.4881 -0.4850 0.035 Uiso 1 1 calc R . .
C23 C 0.37977(18) 0.48691(15) -0.38561(14) 0.0338(5) Uani 1 1 d . . .
C24 C 0.4624(2) 0.50380(19) -0.41378(18) 0.0491(7) Uani 1 1 d . . .
H24 H 0.4485 0.5105 -0.4642 0.059 Uiso 1 1 calc R . .
C25 C 0.5634(2) 0.5111(2) -0.3704(2) 0.0630(9) Uani 1 1 d . . .
H25 H 0.6180 0.5218 -0.3912 0.076 Uiso 1 1 calc R . .
C26 C 0.5848(2) 0.5030(2) -0.2989(2) 0.0620(9) Uani 1 1 d . . .
H26 H 0.6551 0.5089 -0.2690 0.074 Uiso 1 1 calc R . .
C27 C 0.5059(3) 0.4863(2) -0.2681(2) 0.0660(9) Uani 1 1 d . . .
H27 H 0.5219 0.4809 -0.2173 0.079 Uiso 1 1 calc R . .
C28 C 0.4014(2) 0.47738(19) -0.31238(17) 0.0493(7) Uani 1 1 d . . .
H28 H 0.3463 0.4649 -0.2918 0.059 Uiso 1 1 calc R . .
C29 C 0.04411(17) 0.62255(15) -0.58474(11) 0.0258(4) Uani 1 1 d . . .
H29A H 0.0910 0.6021 -0.6032 0.031 Uiso 1 1 calc R . .
H29B H -0.0237 0.5646 -0.5929 0.031 Uiso 1 1 calc R . .
C30 C 0.01061(16) 0.68138(14) -0.63438(11) 0.0248(4) Uani 1 1 d . . .
C31 C 0.06064(19) 0.71275(17) -0.68414(13) 0.0340(5) Uani 1 1 d . . .
H31 H 0.1190 0.6993 -0.6857 0.041 Uiso 1 1 calc R . .
C32 C 0.0266(2) 0.76364(19) -0.73176(15) 0.0452(6) Uani 1 1 d . . .
H32 H 0.0614 0.7844 -0.7659 0.054 Uiso 1 1 calc R . .
C33 C -0.0575(2) 0.78416(19) -0.72975(15) 0.0446(6) Uani 1 1 d . . .
H33 H -0.0816 0.8180 -0.7630 0.053 Uiso 1 1 calc R . .
C34 C -0.10622(19) 0.75551(18) -0.67960(16) 0.0425(6) Uani 1 1 d . . .
H34 H -0.1634 0.7704 -0.6775 0.051 Uiso 1 1 calc R . .
C35 C -0.07191(18) 0.70493(17) -0.63209(14) 0.0348(5) Uani 1 1 d . . .
H35 H -0.1056 0.6859 -0.5971 0.042 Uiso 1 1 calc R . .
C36 C 0.49329(19) 1.08769(16) -0.11291(12) 0.0309(5) Uani 1 1 d . . .
H36A H 0.4874 1.1386 -0.1365 0.037 Uiso 1 1 calc R . .
H36B H 0.4473 1.0756 -0.0823 0.037 Uiso 1 1 calc R . .
C37 C 0.61156(19) 1.12221(16) -0.06040(13) 0.0350(5) Uani 1 1 d . . .
C38 C 0.6396(2) 1.11273(17) 0.01314(13) 0.0362(5) Uani 1 1 d . . .
H38 H 0.5822 1.0833 0.0305 0.043 Uiso 1 1 calc R . .
C39 C 0.7475(2) 1.1443(2) 0.06232(15) 0.0510(7) Uani 1 1 d . . .
H39 H 0.7637 1.1372 0.1127 0.061 Uiso 1 1 calc R . .
C40 C 0.8306(3) 1.1856(3) 0.0384(2) 0.0806(12) Uani 1 1 d . . .
H40 H 0.9052 1.2065 0.0716 0.097 Uiso 1 1 calc R . .
C41 C 0.8062(3) 1.1970(4) -0.0339(2) 0.114(2) Uani 1 1 d . . .
H41 H 0.8644 1.2276 -0.0503 0.137 Uiso 1 1 calc R . .
C42 C 0.6970(3) 1.1643(3) -0.08365(17) 0.0793(12) Uani 1 1 d . . .
H42 H 0.6813 1.1711 -0.1341 0.095 Uiso 1 1 calc R . .
C43 C 0.50493(17) 0.76532(15) -0.07663(12) 0.0259(4) Uani 1 1 d . . .
H43A H 0.4869 0.7926 -0.0368 0.031 Uiso 1 1 calc R . .
H43B H 0.4691 0.6956 -0.0850 0.031 Uiso 1 1 calc R . .
C44 C 0.62776(18) 0.80033(17) -0.04633(12) 0.0294(5) Uani 1 1 d . . .
C45 C 0.70118(19) 0.89659(19) -0.01952(13) 0.0396(6) Uani 1 1 d . . .
H45 H 0.6739 0.9421 -0.0212 0.047 Uiso 1 1 calc R . .
C46 C 0.8153(2) 0.9265(3) 0.00993(14) 0.0596(9) Uani 1 1 d . . .
H46 H 0.8656 0.9922 0.0288 0.072 Uiso 1 1 calc R . .
C47 C 0.8545(2) 0.8599(3) 0.01147(16) 0.0626(10) Uani 1 1 d . . .
H47 H 0.9320 0.8803 0.0309 0.075 Uiso 1 1 calc R . .
C48 C 0.7834(3) 0.7657(3) -0.01453(16) 0.0598(9) Uani 1 1 d . . .
H48 H 0.8111 0.7206 -0.0127 0.072 Uiso 1 1 calc R . .
C49 C 0.6711(2) 0.7357(2) -0.04351(13) 0.0417(6) Uani 1 1 d . . .
H49 H 0.6220 0.6697 -0.0620 0.050 Uiso 1 1 calc R . .
C50 C 0.14556(17) 0.55007(16) -0.20104(12) 0.0293(5) Uani 1 1 d . . .
H50A H 0.0992 0.5721 -0.1833 0.035 Uiso 1 1 calc R . .
H50B H 0.0959 0.4860 -0.2365 0.035 Uiso 1 1 calc R . .
C51 C 0.22470(18) 0.54094(16) -0.13343(13) 0.0301(5) Uani 1 1 d . . .
C52 C 0.2627(2) 0.4744(2) -0.13933(16) 0.0493(7) Uani 1 1 d . . .
H52 H 0.2388 0.4329 -0.1877 0.059 Uiso 1 1 calc R . .
C53 C 0.3361(3) 0.4677(2) -0.0746(2) 0.0680(9) Uani 1 1 d . . .
H53 H 0.3622 0.4220 -0.0794 0.082 Uiso 1 1 calc R . .
C54 C 0.3704(3) 0.5261(2) -0.00476(18) 0.0627(9) Uani 1 1 d . . .
H54 H 0.4202 0.5210 0.0390 0.075 Uiso 1 1 calc R . .
C55 C 0.3331(2) 0.5924(2) 0.00246(15) 0.0509(7) Uani 1 1 d . . .
H55 H 0.3564 0.6328 0.0512 0.061 Uiso 1 1 calc R . .
C56 C 0.2619(2) 0.59994(18) -0.06110(13) 0.0383(5) Uani 1 1 d . . .
H56 H 0.2373 0.6466 -0.0557 0.046 Uiso 1 1 calc R . .
C57 C -0.10568(17) 0.64013(16) -0.36074(12) 0.0278(5) Uani 1 1 d . . .
H57A H -0.1458 0.6739 -0.3858 0.033 Uiso 1 1 calc R . .
H57B H -0.1423 0.5745 -0.3936 0.033 Uiso 1 1 calc R . .
C58 C -0.11544(16) 0.63637(16) -0.28486(12) 0.0287(5) Uani 1 1 d . . .
C59 C -0.11413(18) 0.56142(18) -0.25446(14) 0.0355(5) Uani 1 1 d . . .
H59 H -0.1082 0.5121 -0.2823 0.043 Uiso 1 1 calc R . .
C60 C -0.1213(2) 0.5572(2) -0.18441(15) 0.0469(7) Uani 1 1 d . . .
H60 H -0.1193 0.5057 -0.1643 0.056 Uiso 1 1 calc R . .
C61 C -0.1312(2) 0.6275(2) -0.14395(15) 0.0512(7) Uani 1 1 d . . .
H61 H -0.1364 0.6247 -0.0959 0.061 Uiso 1 1 calc R . .
C62 C -0.1335(2) 0.7022(2) -0.17328(15) 0.0472(7) Uani 1 1 d . . .
H62 H -0.1408 0.7507 -0.1455 0.057 Uiso 1 1 calc R . .
C63 C -0.12511(19) 0.70695(18) -0.24349(14) 0.0368(5) Uani 1 1 d . . .
H63 H -0.1260 0.7590 -0.2631 0.044 Uiso 1 1 calc R . .
C64 C 0.14936(17) 1.00613(15) -0.27414(12) 0.0276(5) Uani 1 1 d . . .
H64A H 0.0914 1.0040 -0.3202 0.033 Uiso 1 1 calc R . .
H64B H 0.1172 0.9913 -0.2355 0.033 Uiso 1 1 calc R . .
C65 C 0.24488(18) 1.10478(15) -0.24332(12) 0.0269(5) Uani 1 1 d . . .
C66 C 0.30104(19) 1.14507(16) -0.28845(12) 0.0315(5) Uani 1 1 d . . .
H66 H 0.2771 1.1108 -0.3396 0.038 Uiso 1 1 calc R . .
C67 C 0.3912(2) 1.23438(17) -0.25963(14) 0.0384(6) Uani 1 1 d . . .
H67 H 0.4289 1.2608 -0.2910 0.046 Uiso 1 1 calc R . .
C68 C 0.4264(2) 1.28504(18) -0.18548(14) 0.0436(6) Uani 1 1 d . . .
H68 H 0.4881 1.3464 -0.1657 0.052 Uiso 1 1 calc R . .
C69 C 0.3717(2) 1.24628(17) -0.14022(13) 0.0405(6) Uani 1 1 d . . .
H69 H 0.3961 1.2810 -0.0891 0.049 Uiso 1 1 calc R . .
C70 C 0.2813(2) 1.15702(16) -0.16877(12) 0.0323(5) Uani 1 1 d . . .
H70 H 0.2438 1.1313 -0.1372 0.039 Uiso 1 1 calc R . .
O1 O 0.39121(11) 0.95016(10) -0.40232(8) 0.0227(3) Uani 1 1 d . . .
O2 O 0.50086(12) 0.86532(10) -0.33093(8) 0.0268(3) Uani 1 1 d . . .
O3 O 0.38178(11) 0.68381(10) -0.37204(8) 0.0251(3) Uani 1 1 d . . .
O4 O 0.16825(11) 0.60762(10) -0.44891(8) 0.0235(3) Uani 1 1 d . . .
O5 O 0.21814(11) 0.78276(10) -0.46187(8) 0.0232(3) Uani 1 1 d . . .
O6 O 0.21098(11) 0.92089(10) -0.37730(8) 0.0249(3) Uani 1 1 d . . .
O7 O 0.49049(11) 1.00442(10) -0.25195(8) 0.0253(3) Uani 1 1 d . . .
O8 O 0.49277(11) 0.76964(10) -0.22610(8) 0.0243(3) Uani 1 1 d . . .
O9 O 0.24216(11) 0.58087(10) -0.31331(8) 0.0241(3) Uani 1 1 d . . .
O10 O 0.03758(11) 0.68444(10) -0.43994(8) 0.0248(3) Uani 1 1 d . . .
O11 O 0.46775(11) 0.90235(10) -0.15164(8) 0.0232(3) Uani 1 1 d . . .
O12 O 0.30987(11) 0.72805(10) -0.20024(8) 0.0252(3) Uani 1 1 d . . .
O13 O 0.10837(11) 0.65234(10) -0.30616(8) 0.0261(3) Uani 1 1 d . . .
O14 O 0.09412(11) 0.81080(10) -0.31225(8) 0.0266(3) Uani 1 1 d . . .
O15 O 0.30333(11) 0.93167(10) -0.23128(8) 0.0263(3) Uani 1 1 d . . .
Si1 Si 0.25717(4) 0.89591(4) -0.43945(3) 0.01990(12) Uani 1 1 d . . .
Si2 Si 0.49851(4) 0.96533(4) -0.33019(3) 0.02016(12) Uani 1 1 d . . .
Si3 Si 0.49573(4) 0.76911(4) -0.30980(3) 0.02028(12) Uani 1 1 d . . .
Si4 Si 0.26592(4) 0.59289(4) -0.39004(3) 0.02147(13) Uani 1 1 d . . .
Si5 Si 0.11884(4) 0.67726(4) -0.48115(3) 0.02106(13) Uani 1 1 d . . .
Si6 Si 0.43672(4) 0.97897(4) -0.18941(3) 0.02121(13) Uani 1 1 d . . .
Si7 Si 0.44272(4) 0.79231(4) -0.16587(3) 0.02084(12) Uani 1 1 d . . .
Si8 Si 0.20446(4) 0.62988(4) -0.25564(3) 0.02185(13) Uani 1 1 d . . .
Si9 Si 0.03823(4) 0.69944(4) -0.35414(3) 0.02233(13) Uani 1 1 d . . .
Si10 Si 0.19142(4) 0.91533(4) -0.29888(3) 0.02105(13) Uani 1 1 d . . .

loop_
_atom_site_aniso_label
_atom_site_aniso_U_11
_atom_site_aniso_U_22
_atom_site_aniso_U_33
_atom_site_aniso_U_23
_atom_site_aniso_U_13
_atom_site_aniso_U_12
O16 0.240(10) 0.128(7) 0.203(9) 0.089(6) 0.180(8) 0.065(6)
O17 0.290(13) 0.278(14) 0.089(7) 0.116(9) 0.059(6) 0.227(9)
C1 0.0234(10) 0.0246(11) 0.0215(10) 0.0063(8) 0.0080(8) 0.0104(8)
C2 0.0272(10) 0.0260(11) 0.0172(9) 0.0075(8) 0.0092(8) 0.0123(9)
C3 0.0271(11) 0.0309(12) 0.0254(11) 0.0101(9) 0.0093(9) 0.0127(9)
C4 0.0384(13) 0.0273(12) 0.0291(12) 0.0081(9) 0.0109(10) 0.0085(10)
C5 0.0532(15) 0.0316(13) 0.0352(13) 0.0107(10) 0.0182(12) 0.0233(12)
C6 0.0414(14) 0.0414(14) 0.0388(13) 0.0116(11) 0.0169(11) 0.0271(12)
C7 0.0265(11) 0.0342(12) 0.0270(11) 0.0079(9) 0.0106(9) 0.0141(9)
C8 0.0208(10) 0.0282(12) 0.0337(12) 0.0103(9) 0.0114(9) 0.0088(9)
C9 0.0202(10) 0.0250(11) 0.0325(11) 0.0081(9) 0.0135(9) 0.0074(8)
C10 0.0458(14) 0.0315(13) 0.0372(13) 0.0066(10) 0.0214(12) 0.0110(11)
C11 0.0633(18) 0.0277(14) 0.0643(19) 0.0040(13) 0.0345(16) 0.0166(13)
C12 0.0510(16) 0.0344(14) 0.082(2) 0.0315(14) 0.0411(16) 0.0256(13)
C13 0.0384(13) 0.0495(16) 0.0489(15) 0.0290(13) 0.0247(12) 0.0253(12)
C14 0.0276(11) 0.0356(13) 0.0322(12) 0.0108(10) 0.0149(10) 0.0159(10)
C15 0.0242(10) 0.0315(12) 0.0326(11) 0.0086(9) 0.0125(9) 0.0165(9)
C16 0.0189(10) 0.0379(13) 0.0287(11) 0.0103(9) 0.0098(9) 0.0138(9)
C17 0.0308(13) 0.0672(19) 0.0268(12) 0.0135(12) 0.0105(10) -0.0023(12)
C18 0.0458(17) 0.089(3) 0.0220(13) 0.0065(14) 0.0071(12) -0.0182(16)
C19 0.0324(14) 0.071(2) 0.0309(13) 0.0101(13) 0.0070(11) -0.0110(13)
C20 0.0271(11) 0.0494(15) 0.0299(12) 0.0168(11) 0.0132(10) 0.0105(11)
C21 0.0279(11) 0.0414(13) 0.0257(11) 0.0124(10) 0.0116(9) 0.0199(10)
C22 0.0256(11) 0.0239(11) 0.0320(12) 0.0004(9) 0.0077(9) 0.0094(9)
C23 0.0279(11) 0.0204(11) 0.0474(14) 0.0038(10) 0.0093(11) 0.0112(9)
C24 0.0359(14) 0.0420(15) 0.0685(19) 0.0018(13) 0.0194(14) 0.0209(12)
C25 0.0358(15) 0.0515(19) 0.098(3) 0.0049(18) 0.0223(17) 0.0232(14)
C26 0.0355(15) 0.0357(16) 0.099(3) 0.0087(16) 0.0040(17) 0.0202(13)
C27 0.068(2) 0.0445(18) 0.069(2) 0.0228(16) 0.0015(18) 0.0269(16)
C28 0.0443(15) 0.0428(16) 0.0595(18) 0.0228(13) 0.0114(14) 0.0232(13)
C29 0.0262(10) 0.0239(11) 0.0228(10) 0.0033(8) 0.0073(9) 0.0096(9)
C30 0.0217(10) 0.0233(11) 0.0194(10) 0.0007(8) 0.0016(8) 0.0071(8)
C31 0.0337(12) 0.0361(13) 0.0309(12) 0.0085(10) 0.0133(10) 0.0142(10)
C32 0.0504(16) 0.0465(16) 0.0369(14) 0.0204(12) 0.0201(12) 0.0160(13)
C33 0.0377(14) 0.0423(15) 0.0444(15) 0.0209(12) 0.0047(12) 0.0159(12)
C34 0.0258(12) 0.0405(15) 0.0602(17) 0.0218(13) 0.0112(12) 0.0162(11)
C35 0.0284(12) 0.0349(13) 0.0424(13) 0.0158(11) 0.0153(11) 0.0132(10)
C36 0.0378(12) 0.0268(12) 0.0234(11) 0.0025(9) 0.0085(10) 0.0141(10)
C37 0.0350(12) 0.0287(12) 0.0258(11) -0.0027(9) 0.0097(10) 0.0041(10)
C38 0.0421(14) 0.0338(13) 0.0283(12) 0.0028(10) 0.0097(11) 0.0177(11)
C39 0.0526(17) 0.0495(17) 0.0337(14) -0.0018(12) 0.0022(13) 0.0215(14)
C40 0.0364(17) 0.101(3) 0.052(2) -0.0085(19) -0.0027(15) 0.0041(17)
C41 0.0371(18) 0.170(5) 0.065(2) 0.014(3) 0.0213(18) -0.015(2)
C42 0.0454(17) 0.106(3) 0.0354(15) 0.0126(17) 0.0139(14) -0.0106(17)
C43 0.0263(11) 0.0278(11) 0.0241(10) 0.0087(9) 0.0088(9) 0.0132(9)
C44 0.0284(11) 0.0427(13) 0.0174(10) 0.0100(9) 0.0079(9) 0.0167(10)
C45 0.0336(13) 0.0469(15) 0.0240(11) 0.0091(11) 0.0085(10) 0.0073(11)
C46 0.0362(15) 0.080(2) 0.0244(13) 0.0096(14) 0.0080(11) -0.0053(15)
C47 0.0345(15) 0.122(3) 0.0316(14) 0.0242(17) 0.0125(12) 0.0354(19)
C48 0.0475(17) 0.108(3) 0.0384(15) 0.0216(17) 0.0169(14) 0.0485(19)
C49 0.0415(14) 0.0635(18) 0.0289(12) 0.0148(12) 0.0121(11) 0.0330(13)
C50 0.0256(11) 0.0305(12) 0.0281(11) 0.0111(9) 0.0101(9) 0.0089(9)
C51 0.0291(11) 0.0279(12) 0.0313(12) 0.0122(9) 0.0128(10) 0.0094(9)
C52 0.0618(18) 0.0416(16) 0.0468(16) 0.0094(12) 0.0154(14) 0.0307(14)
C53 0.079(2) 0.058(2) 0.075(2) 0.0234(18) 0.0153(19) 0.0488(19)
C54 0.061(2) 0.063(2) 0.0497(18) 0.0238(16) 0.0026(15) 0.0278(17)
C55 0.0511(16) 0.0529(18) 0.0334(14) 0.0126(12) 0.0067(12) 0.0166(14)
C56 0.0418(14) 0.0350(13) 0.0325(12) 0.0097(10) 0.0128(11) 0.0136(11)
C57 0.0203(10) 0.0330(12) 0.0265(11) 0.0082(9) 0.0078(9) 0.0098(9)
C58 0.0152(9) 0.0366(13) 0.0306(11) 0.0091(10) 0.0090(9) 0.0083(9)
C59 0.0259(11) 0.0438(14) 0.0397(13) 0.0166(11) 0.0151(10) 0.0156(10)
C60 0.0359(14) 0.0636(19) 0.0453(15) 0.0294(14) 0.0184(12) 0.0208(13)
C61 0.0364(14) 0.078(2) 0.0344(14) 0.0180(14) 0.0166(12) 0.0186(14)
C62 0.0387(14) 0.0600(18) 0.0406(14) 0.0031(13) 0.0191(12) 0.0202(13)
C63 0.0291(12) 0.0430(14) 0.0379(13) 0.0083(11) 0.0143(10) 0.0158(11)
C64 0.0281(11) 0.0325(12) 0.0277(11) 0.0076(9) 0.0126(9) 0.0178(9)
C65 0.0318(11) 0.0288(12) 0.0245(10) 0.0071(9) 0.0091(9) 0.0194(10)
C66 0.0385(13) 0.0322(12) 0.0232(11) 0.0059(9) 0.0105(10) 0.0173(10)
C67 0.0465(14) 0.0318(13) 0.0324(12) 0.0116(10) 0.0157(11) 0.0129(11)
C68 0.0539(16) 0.0297(13) 0.0332(13) 0.0066(10) 0.0090(12) 0.0125(12)
C69 0.0587(16) 0.0326(13) 0.0241(11) 0.0024(10) 0.0092(11) 0.0218(12)
C70 0.0471(14) 0.0336(13) 0.0250(11) 0.0095(9) 0.0160(10) 0.0249(11)
O1 0.0193(7) 0.0244(8) 0.0211(7) 0.0066(6) 0.0062(6) 0.0079(6)
O2 0.0267(7) 0.0224(8) 0.0309(8) 0.0087(6) 0.0101(6) 0.0113(6)
O3 0.0212(7) 0.0228(8) 0.0244(7) 0.0036(6) 0.0067(6) 0.0057(6)
O4 0.0206(7) 0.0230(7) 0.0230(7) 0.0053(6) 0.0049(6) 0.0091(6)
O5 0.0215(7) 0.0206(7) 0.0244(7) 0.0040(6) 0.0082(6) 0.0080(6)
O6 0.0283(7) 0.0268(8) 0.0218(7) 0.0062(6) 0.0118(6) 0.0131(6)
O7 0.0275(7) 0.0245(8) 0.0210(7) 0.0055(6) 0.0094(6) 0.0093(6)
O8 0.0225(7) 0.0282(8) 0.0221(7) 0.0067(6) 0.0090(6) 0.0112(6)
O9 0.0241(7) 0.0230(7) 0.0243(7) 0.0066(6) 0.0087(6) 0.0105(6)
O10 0.0215(7) 0.0303(8) 0.0216(7) 0.0067(6) 0.0075(6) 0.0116(6)
O11 0.0213(7) 0.0223(7) 0.0206(7) 0.0050(6) 0.0040(6) 0.0083(6)
O12 0.0209(7) 0.0255(8) 0.0237(7) 0.0039(6) 0.0064(6) 0.0078(6)
O13 0.0225(7) 0.0320(8) 0.0254(7) 0.0099(6) 0.0095(6) 0.0132(6)
O14 0.0249(7) 0.0260(8) 0.0280(8) 0.0061(6) 0.0127(6) 0.0092(6)
O15 0.0222(7) 0.0305(8) 0.0246(7) 0.0070(6) 0.0059(6) 0.0131(6)
Si1 0.0189(3) 0.0211(3) 0.0180(3) 0.0046(2) 0.0068(2) 0.0081(2)
Si2 0.0178(3) 0.0205(3) 0.0199(3) 0.0056(2) 0.0067(2) 0.0071(2)
Si3 0.0179(3) 0.0204(3) 0.0208(3) 0.0047(2) 0.0068(2) 0.0079(2)
Si4 0.0191(3) 0.0200(3) 0.0215(3) 0.0032(2) 0.0056(2) 0.0075(2)
Si5 0.0189(3) 0.0215(3) 0.0198(3) 0.0040(2) 0.0061(2) 0.0080(2)
Si6 0.0216(3) 0.0214(3) 0.0179(3) 0.0035(2) 0.0058(2) 0.0091(2)
Si7 0.0195(3) 0.0216(3) 0.0187(3) 0.0049(2) 0.0062(2) 0.0080(2)
Si8 0.0184(3) 0.0232(3) 0.0211(3) 0.0063(2) 0.0070(2) 0.0072(2)
Si9 0.0175(3) 0.0254(3) 0.0223(3) 0.0061(2) 0.0077(2) 0.0082(2)
Si10 0.0203(3) 0.0240(3) 0.0198(3) 0.0053(2) 0.0081(2) 0.0108(2)

loop_
_atom_type_symbol
_atom_type_description
_atom_type_scat_dispersion_real
_atom_type_scat_dispersion_imag
_atom_type_scat_source
C C 0.0033 0.0016 'International Tables Vol C Tables 4.2.6.8 and 6.1.1.4'
H H 0.0000 0.0000 'International Tables Vol C Tables 4.2.6.8 and 6.1.1.4'
O O 0.0106 0.0060 'International Tables Vol C Tables 4.2.6.8 and 6.1.1.4'
Si Si 0.0817 0.0704 'International Tables Vol C Tables 4.2.6.8 and 6.1.1.4'

loop_
_geom_angle_atom_site_label_1
_geom_angle_atom_site_label_2
_geom_angle_atom_site_label_3
_geom_angle
_geom_angle_site_symmetry_1
_geom_angle_site_symmetry_3
O17 O17 O16 153(2) 2_565 .
C2 C1 Si1 115.64(14) . .
C2 C1 H1A 108.4 . .
Si1 C1 H1A 108.4 . .
C2 C1 H1B 108.4 . .
Si1 C1 H1B 108.4 . .
H1A C1 H1B 107.4 . .
C7 C2 C3 117.8(2) . .
C7 C2 C1 120.87(19) . .
C3 C2 C1 121.35(18) . .
C4 C3 C2 120.6(2) . .
C4 C3 H3 119.7 . .
C2 C3 H3 119.7 . .
C5 C4 C3 120.6(2) . .
C5 C4 H4 119.7 . .
C3 C4 H4 119.7 . .
C4 C5 C6 119.7(2) . .
C4 C5 H5 120.1 . .
C6 C5 H5 120.1 . .
C5 C6 C7 120.1(2) . .
C5 C6 H6 119.9 . .
C7 C6 H6 119.9 . .
C6 C7 C2 121.2(2) . .
C6 C7 H7 119.4 . .
C2 C7 H7 119.4 . .
C9 C8 Si2 117.10(15) . .
C9 C8 H8A 108.0 . .
Si2 C8 H8A 108.0 . .
C9 C8 H8B 108.0 . .
Si2 C8 H8B 108.0 . .
H8A C8 H8B 107.3 . .
C14 C9 C10 117.5(2) . .
C14 C9 C8 120.7(2) . .
C10 C9 C8 121.8(2) . .
C11 C10 C9 121.4(2) . .
C11 C10 H10 119.3 . .
C9 C10 H10 119.3 . .
C12 C11 C10 120.3(2) . .
C12 C11 H11 119.8 . .
C10 C11 H11 119.8 . .
C11 C12 C13 119.6(2) . .
C11 C12 H12 120.2 . .
C13 C12 H12 120.2 . .
C12 C13 C14 119.8(2) . .
C12 C13 H13 120.1 . .
C14 C13 H13 120.1 . .
C9 C14 C13 121.3(2) . .
C9 C14 H14 119.3 . .
C13 C14 H14 119.3 . .
C16 C15 Si3 112.34(15) . .
C16 C15 H15A 109.1 . .
Si3 C15 H15A 109.1 . .
C16 C15 H15B 109.1 . .
Si3 C15 H15B 109.1 . .
H15A C15 H15B 107.9 . .
C17 C16 C21 117.9(2) . .
C17 C16 C15 120.6(2) . .
C21 C16 C15 121.4(2) . .
C18 C17 C16 120.2(2) . .
C18 C17 H17 119.9 . .
C16 C17 H17 119.9 . .
C19 C18 C17 121.3(2) . .
C19 C18 H18 119.4 . .
C17 C18 H18 119.4 . .
C18 C19 C20 119.3(2) . .
C18 C19 H19 120.4 . .
C20 C19 H19 120.4 . .
C19 C20 C21 119.7(2) . .
C19 C20 H20 120.2 . .
C21 C20 H20 120.2 . .
C20 C21 C16 121.6(2) . .
C20 C21 H21 119.2 . .
C16 C21 H21 119.2 . .
C23 C22 Si4 110.92(15) . .
C23 C22 H22A 109.5 . .
Si4 C22 H22A 109.5 . .
C23 C22 H22B 109.5 . .
Si4 C22 H22B 109.5 . .
H22A C22 H22B 108.0 . .
C28 C23 C24 118.3(2) . .
C28 C23 C22 121.6(2) . .
C24 C23 C22 119.9(2) . .
C25 C24 C23 121.7(3) . .
C25 C24 H24 119.2 . .
C23 C24 H24 119.2 . .
C26 C25 C24 120.0(3) . .
C26 C25 H25 120.0 . .
C24 C25 H25 120.0 . .
C25 C26 C27 120.8(3) . .
C25 C26 H26 119.6 . .
C27 C26 H26 119.6 . .
C26 C27 C28 119.8(3) . .
C26 C27 H27 120.1 . .
C28 C27 H27 120.1 . .
C23 C28 C27 119.5(3) . .
C23 C28 H28 120.2 . .
C27 C28 H28 120.2 . .
C30 C29 Si5 118.04(14) . .
C30 C29 H29A 107.8 . .
Si5 C29 H29A 107.8 . .
C30 C29 H29B 107.8 . .
Si5 C29 H29B 107.8 . .
H29A C29 H29B 107.1 . .
C31 C30 C35 117.9(2) . .
C31 C30 C29 120.99(19) . .
C35 C30 C29 121.1(2) . .
C30 C31 C32 120.8(2) . .
C30 C31 H31 119.6 . .
C32 C31 H31 119.6 . .
C33 C32 C31 120.2(2) . .
C33 C32 H32 119.9 . .
C31 C32 H32 119.9 . .
C34 C33 C32 119.8(2) . .
C34 C33 H33 120.1 . .
C32 C33 H33 120.1 . .
C33 C34 C35 119.9(2) . .
C33 C34 H34 120.1 . .
C35 C34 H34 120.1 . .
C34 C35 C30 121.4(2) . .
C34 C35 H35 119.3 . .
C30 C35 H35 119.3 . .
C37 C36 Si6 114.46(16) . .
C37 C36 H36A 108.6 . .
Si6 C36 H36A 108.6 . .
C37 C36 H36B 108.6 . .
Si6 C36 H36B 108.6 . .
H36A C36 H36B 107.6 . .
C42 C37 C38 117.0(2) . .
C42 C37 C36 121.4(2) . .
C38 C37 C36 121.6(2) . .
C39 C38 C37 122.5(3) . .
C39 C38 H38 118.7 . .
C37 C38 H38 118.7 . .
C40 C39 C38 119.6(3) . .
C40 C39 H39 120.2 . .
C38 C39 H39 120.2 . .
C39 C40 C41 119.5(3) . .
C39 C40 H40 120.2 . .
C41 C40 H40 120.2 . .
C40 C41 C42 120.6(3) . .
C40 C41 H41 119.7 . .
C42 C41 H41 119.7 . .
C37 C42 C41 120.7(3) . .
C37 C42 H42 119.7 . .
C41 C42 H42 119.7 . .
C44 C43 Si7 116.68(15) . .
C44 C43 H43A 108.1 . .
Si7 C43 H43A 108.1 . .
C44 C43 H43B 108.1 . .
Si7 C43 H43B 108.1 . .
H43A C43 H43B 107.3 . .
C45 C44 C49 118.3(2) . .
C45 C44 C43 121.6(2) . .
C49 C44 C43 120.1(2) . .
C44 C45 C46 120.0(3) . .
C44 C45 H45 120.0 . .
C46 C45 H45 120.0 . .
C47 C46 C45 119.8(3) . .
C47 C46 H46 120.1 . .
C45 C46 H46 120.1 . .
C48 C47 C46 120.6(3) . .
C48 C47 H47 119.7 . .
C46 C47 H47 119.7 . .
C47 C48 C49 120.0(3) . .
C47 C48 H48 120.0 . .
C49 C48 H48 120.0 . .
C48 C49 C44 121.3(3) . .
C48 C49 H49 119.3 . .
C44 C49 H49 119.3 . .
C51 C50 Si8 117.47(15) . .
C51 C50 H50A 107.9 . .
Si8 C50 H50A 107.9 . .
C51 C50 H50B 107.9 . .
Si8 C50 H50B 107.9 . .
H50A C50 H50B 107.2 . .
C52 C51 C56 117.6(2) . .
C52 C51 C50 122.2(2) . .
C56 C51 C50 120.2(2) . .
C51 C52 C53 120.5(3) . .
C51 C52 H52 119.8 . .
C53 C52 H52 119.8 . .
C54 C53 C52 120.5(3) . .
C54 C53 H53 119.7 . .
C52 C53 H53 119.7 . .
C53 C54 C55 120.0(3) . .
C53 C54 H54 120.0 . .
C55 C54 H54 120.0 . .
C56 C55 C54 119.7(3) . .
C56 C55 H55 120.1 . .
C54 C55 H55 120.1 . .
C55 C56 C51 121.8(3) . .
C55 C56 H56 119.1 . .
C51 C56 H56 119.1 . .
C58 C57 Si9 114.07(14) . .
C58 C57 H57A 108.7 . .
Si9 C57 H57A 108.7 . .
C58 C57 H57B 108.7 . .
Si9 C57 H57B 108.7 . .
H57A C57 H57B 107.6 . .
C63 C58 C59 118.2(2) . .
C63 C58 C57 121.5(2) . .
C59 C58 C57 120.3(2) . .
C60 C59 C58 121.3(2) . .
C60 C59 H59 119.3 . .
C58 C59 H59 119.3 . .
C61 C60 C59 119.9(3) . .
C61 C60 H60 120.0 . .
C59 C60 H60 120.0 . .
C60 C61 C62 119.8(2) . .
C60 C61 H61 120.1 . .
C62 C61 H61 120.1 . .
C61 C62 C63 120.3(3) . .
C61 C62 H62 119.9 . .
C63 C62 H62 119.9 . .
C58 C63 C62 120.5(2) . .
C58 C63 H63 119.8 . .
C62 C63 H63 119.8 . .
C65 C64 Si10 112.36(14) . .
C65 C64 H64A 109.1 . .
Si10 C64 H64A 109.1 . .
C65 C64 H64B 109.1 . .
Si10 C64 H64B 109.1 . .
H64A C64 H64B 107.9 . .
C70 C65 C66 118.2(2) . .
C70 C65 C64 121.1(2) . .
C66 C65 C64 120.62(19) . .
C67 C66 C65 120.9(2) . .
C67 C66 H66 119.6 . .
C65 C66 H66 119.6 . .
C68 C67 C66 120.1(2) . .
C68 C67 H67 120.0 . .
C66 C67 H67 120.0 . .
C69 C68 C67 119.7(2) . .
C69 C68 H68 120.1 . .
C67 C68 H68 120.1 . .
C68 C69 C70 120.5(2) . .
C68 C69 H69 119.8 . .
C70 C69 H69 119.8 . .
C69 C70 C65 120.6(2) . .
C69 C70 H70 119.7 . .
C65 C70 H70 119.7 . .
Si1 O1 Si2 143.28(9) . .
Si2 O2 Si3 163.29(11) . .
Si4 O3 Si3 148.70(10) . .
Si4 O4 Si5 149.89(10) . .
Si5 O5 Si1 146.39(9) . .
Si10 O6 Si1 152.61(10) . .
Si2 O7 Si6 146.85(10) . .
Si7 O8 Si3 147.54(10) . .
Si4 O9 Si8 138.82(9) . .
Si5 O10 Si9 138.17(9) . .
Si7 O11 Si6 144.71(9) . .
Si8 O12 Si7 147.27(10) . .
Si9 O13 Si8 165.59(11) . .
Si9 O14 Si10 145.78(10) . .
Si10 O15 Si6 152.12(10) . .
O6 Si1 O1 109.23(7) . .
O6 Si1 O5 109.60(8) . .
O1 Si1 O5 107.84(7) . .
O6 Si1 C1 108.71(9) . .
O1 Si1 C1 110.71(8) . .
O5 Si1 C1 110.72(8) . .
O2 Si2 O7 109.35(8) . .
O2 Si2 O1 108.99(8) . .
O7 Si2 O1 109.42(8) . .
O2 Si2 C8 108.03(9) . .
O7 Si2 C8 111.26(9) . .
O1 Si2 C8 109.76(9) . .
O2 Si3 O3 106.35(8) . .
O2 Si3 O8 110.68(8) . .
O3 Si3 O8 108.66(8) . .
O2 Si3 C15 110.18(9) . .
O3 Si3 C15 111.15(9) . .
O8 Si3 C15 109.78(9) . .
O3 Si4 O4 108.20(8) . .
O3 Si4 O9 111.55(8) . .
O4 Si4 O9 108.62(7) . .
O3 Si4 C22 107.28(9) . .
O4 Si4 C22 111.21(9) . .
O9 Si4 C22 109.98(9) . .
O4 Si5 O5 110.19(7) . .
O4 Si5 O10 109.40(8) . .
O5 Si5 O10 108.08(8) . .
O4 Si5 C29 105.02(9) . .
O5 Si5 C29 111.88(9) . .
O10 Si5 C29 112.25(9) . .
O7 Si6 O15 109.15(8) . .
O7 Si6 O11 110.30(8) . .
O15 Si6 O11 107.87(8) . .
O7 Si6 C36 109.17(9) . .
O15 Si6 C36 112.02(9) . .
O11 Si6 C36 108.33(9) . .
O8 Si7 O11 108.90(8) . .
O8 Si7 O12 110.27(8) . .
O11 Si7 O12 107.62(8) . .
O8 Si7 C43 109.06(9) . .
O11 Si7 C43 111.77(9) . .
O12 Si7 C43 109.21(9) . .
O13 Si8 O12 109.39(8) . .
O13 Si8 O9 108.03(8) . .
O12 Si8 O9 108.42(7) . .
O13 Si8 C50 106.87(9) . .
O12 Si8 C50 111.82(9) . .
O9 Si8 C50 112.21(9) . .
O13 Si9 O14 109.29(8) . .
O13 Si9 O10 108.56(8) . .
O14 Si9 O10 110.51(8) . .
O13 Si9 C57 109.63(9) . .
O14 Si9 C57 109.93(9) . .
O10 Si9 C57 108.89(9) . .
O15 Si10 O6 109.90(8) . .
O15 Si10 O14 109.16(8) . .
O6 Si10 O14 108.17(8) . .
O15 Si10 C64 110.49(9) . .
O6 Si10 C64 109.33(9) . .
O14 Si10 C64 109.75(9) . .

loop_
_geom_bond_atom_site_label_1
_geom_bond_atom_site_label_2
_geom_bond_distance
_geom_bond_site_symmetry_2
O16 O17 1.764(13) .
O17 O17 1.084(15) 2_565
C1 C2 1.509(3) .
C1 Si1 1.845(2) .
C1 H1A 0.9900 .
C1 H1B 0.9900 .
C2 C7 1.389(3) .
C2 C3 1.402(3) .
C3 C4 1.389(3) .
C3 H3 0.9500 .
C4 C5 1.371(3) .
C4 H4 0.9500 .
C5 C6 1.380(4) .
C5 H5 0.9500 .
C6 C7 1.389(3) .
C6 H6 0.9500 .
C7 H7 0.9500 .
C8 C9 1.505(3) .
C8 Si2 1.847(2) .
C8 H8A 0.9900 .
C8 H8B 0.9900 .
C9 C14 1.383(3) .
C9 C10 1.384(3) .
C10 C11 1.382(4) .
C10 H10 0.9500 .
C11 C12 1.371(4) .
C11 H11 0.9500 .
C12 C13 1.372(4) .
C12 H12 0.9500 .
C13 C14 1.394(3) .
C13 H13 0.9500 .
C14 H14 0.9500 .
C15 C16 1.498(3) .
C15 Si3 1.842(2) .
C15 H15A 0.9900 .
C15 H15B 0.9900 .
C16 C17 1.387(3) .
C16 C21 1.391(3) .
C17 C18 1.380(4) .
C17 H17 0.9500 .
C18 C19 1.377(4) .
C18 H18 0.9500 .
C19 C20 1.377(3) .
C19 H19 0.9500 .
C20 C21 1.381(3) .
C20 H20 0.9500 .
C21 H21 0.9500 .
C22 C23 1.508(3) .
C22 Si4 1.845(2) .
C22 H22A 0.9900 .
C22 H22B 0.9900 .
C23 C28 1.377(4) .
C23 C24 1.392(3) .
C24 C25 1.375(4) .
C24 H24 0.9500 .
C25 C26 1.338(5) .
C25 H25 0.9500 .
C26 C27 1.381(5) .
C26 H26 0.9500 .
C27 C28 1.410(4) .
C27 H27 0.9500 .
C28 H28 0.9500 .
C29 C30 1.509(3) .
C29 Si5 1.843(2) .
C29 H29A 0.9900 .
C29 H29B 0.9900 .
C30 C31 1.384(3) .
C30 C35 1.386(3) .
C31 C32 1.387(3) .
C31 H31 0.9500 .
C32 C33 1.379(4) .
C32 H32 0.9500 .
C33 C34 1.369(4) .
C33 H33 0.9500 .
C34 C35 1.383(3) .
C34 H34 0.9500 .
C35 H35 0.9500 .
C36 C37 1.501(3) .
C36 Si6 1.845(2) .
C36 H36A 0.9900 .
C36 H36B 0.9900 .
C37 C42 1.377(4) .
C37 C38 1.381(3) .
C38 C39 1.377(4) .
C38 H38 0.9500 .
C39 C40 1.356(5) .
C39 H39 0.9500 .
C40 C41 1.370(5) .
C40 H40 0.9500 .
C41 C42 1.391(5) .
C41 H41 0.9500 .
C42 H42 0.9500 .
C43 C44 1.500(3) .
C43 Si7 1.846(2) .
C43 H43A 0.9900 .
C43 H43B 0.9900 .
C44 C45 1.390(3) .
C44 C49 1.396(3) .
C45 C46 1.399(4) .
C45 H45 0.9500 .
C46 C47 1.385(5) .
C46 H46 0.9500 .
C47 C48 1.358(5) .
C47 H47 0.9500 .
C48 C49 1.377(4) .
C48 H48 0.9500 .
C49 H49 0.9500 .
C50 C51 1.495(3) .
C50 Si8 1.845(2) .
C50 H50A 0.9900 .
C50 H50B 0.9900 .
C51 C52 1.381(3) .
C51 C56 1.395(3) .
C52 C53 1.398(4) .
C52 H52 0.9500 .
C53 C54 1.362(5) .
C53 H53 0.9500 .
C54 C55 1.374(4) .
C54 H54 0.9500 .
C55 C56 1.374(4) .
C55 H55 0.9500 .
C56 H56 0.9500 .
C57 C58 1.508(3) .
C57 Si9 1.848(2) .
C57 H57A 0.9900 .
C57 H57B 0.9900 .
C58 C63 1.384(3) .
C58 C59 1.389(3) .
C59 C60 1.383(3) .
C59 H59 0.9500 .
C60 C61 1.374(4) .
C60 H60 0.9500 .
C61 C62 1.378(4) .
C61 H61 0.9500 .
C62 C63 1.394(4) .
C62 H62 0.9500 .
C63 H63 0.9500 .
C64 C65 1.508(3) .
C64 Si10 1.847(2) .
C64 H64A 0.9900 .
C64 H64B 0.9900 .
C65 C70 1.392(3) .
C65 C66 1.396(3) .
C66 C67 1.386(3) .
C66 H66 0.9500 .
C67 C68 1.380(3) .
C67 H67 0.9500 .
C68 C69 1.379(4) .
C68 H68 0.9500 .
C69 C70 1.386(3) .
C69 H69 0.9500 .
C70 H70 0.9500 .
O1 Si1 1.6210(14) .
O1 Si2 1.6220(14) .
O2 Si2 1.6074(15) .
O2 Si3 1.6077(15) .
O3 Si4 1.6095(14) .
O3 Si3 1.6123(14) .
O4 Si4 1.6167(14) .
O4 Si5 1.6171(14) .
O5 Si5 1.6185(14) .
O5 Si1 1.6227(14) .
O6 Si10 1.6164(14) .
O6 Si1 1.6166(14) .
O7 Si2 1.6158(14) .
O7 Si6 1.6195(15) .
O8 Si7 1.6152(14) .
O8 Si3 1.6156(14) .
O9 Si4 1.6222(15) .
O9 Si8 1.6269(15) .
O10 Si5 1.6281(14) .
O10 Si9 1.6310(14) .
O11 Si7 1.6180(15) .
O11 Si6 1.6231(14) .
O12 Si8 1.6164(14) .
O12 Si7 1.6184(14) .
O13 Si9 1.6089(15) .
O13 Si8 1.6098(14) .
O14 Si9 1.6118(15) .
O14 Si10 1.6183(15) .
O15 Si10 1.6150(14) .
O15 Si6 1.6196(14) .
